data_2000435
loop_
_publ_author_name
'Heath, E. A.'
'Singh, P.'
'Ebisuzaki, Y.'

_publ_section_title
;
 Structure of <i>p</i>-hydroxybenzoic acid and <i>p</i>-hydroxybenzoic
 acid-acetone complex (2/1)
;
_journal_issue 11
_journal_name_full 'Acta Crystallographica Section C'
_journal_page_first 1960
_journal_page_last 1965
_journal_paper_doi 10.1107/S0108270192002361
_journal_volume 48
_journal_year 1992
_chemical_formula_sum 'C7 H6 O3'
_chemical_formula_weight 138.1
_symmetry_cell_setting monoclinic
_symmetry_space_group_name_Hall '-P 2yab'
_symmetry_space_group_name_H-M 'P 1 21/a 1'
_cell_angle_alpha 90
_cell_angle_beta 93.22(3)
_cell_angle_gamma 90
_cell_formula_units_Z 4
_cell_length_a 18.508(7)
_cell_length_b 5.228(2)
_cell_length_c 6.342(3)
_cell_volume 612.7(4)
_diffrn_radiation_type Mo
_diffrn_radiation_wavelength 0.71073
_exptl_absorpt_coefficient_mu 0.11
_exptl_crystal_density_diffrn 1.497
_exptl_crystal_density_meas 1.525
_exptl_crystal_F_000 288
_cod_data_source_file cr0372.cif
_cod_data_source_block cr0372a
_cod_database_code 2000435

loop_
_atom_site_label
_atom_site_fract_x
_atom_site_fract_y
_atom_site_fract_z
_atom_site_U_iso_or_equiv
C1 .94079(8) .0501(3) .2353(3) .0381(5)
C2 .89677(8) .0816(3) .4213(2) .0358(5)
C3 .90863(9) .2852(4) .5590(3) .0414(5)
C4 .86951(9) .3085(4) .7373(3) .0413(5)
C5 .81727(8) .1286(3) .7755(2) .0365(5)
C6 .80350(9) -.0727(4) .6383(3) .0392(5)
C7 .84385(9) -.0963(3) .4622(2) .0378(5)
O1 .98703(7) .2203(3) .1982(2) .0534(5)
O2 .93075(7) -.1477(3) .1223(2) .0512(5)
O3 .77883(7) .1598(2) .9534(2) .0478(4)
H1 1.014(3) .182(8) .093(7) .056(11)
H2 .958(2) -.169(8) .024(8) .052(11)
H3 .9450(10) .405(4) .532(3) .057(5)
H4 .8783(10) .447(4) .841(3) .063(6)
H5 .7561(13) .017(6) .977(3) .072(7)
H6 .7641(11) -.198(4) .669(3) .058(6)
H7 .8361(9) -.235(4) .365(3) .045(5)

loop_
_geom_bond_atom_site_label_1
_geom_bond_atom_site_label_2
_geom_bond_distance
C1 C2 1.480(2)
C1 O1 1.266(2)
C1 O2 1.266(2)
C2 C3 1.386(2)
C2 C7 1.385(2)
C3 C4 1.382(2)
C3 H3 0.94(2)
C4 C5 1.380(2)
C4 H4 0.99(2)
C5 C6 1.381(2)
C5 O3 1.377(2)
C6 C7 1.383(2)
C6 H6 1.01(2)
C7 H7 0.95(2)
O1 H1 0.89(5)
O2 H2 0.83(5)
O3 H5 0.87(3)
